data_8107175
loop_
_publ_author_name
'Mirocki, Artur'

_publ_section_title
;
 Crystal structure of 6,9-diamino-2-ethoxyacridinium 3,5-dinitrobenozate
 --- dimethylsulfoxide --- water (1/1/1), C24H27N5O9S
;
_journal_issue 4
_journal_name_full 'Zeitschrift f\"ur Kristallographie - New Crystal Structures'
_journal_page_first 639
_journal_page_last 641
_journal_paper_doi 10.1515/ncrs-2022-0174
_journal_volume 237
_journal_year 2022
_chemical_formula_sum 'C24 H27 N5 O9 S'
_chemical_formula_weight 561.56
_space_group_crystal_system triclinic
_space_group_IT_number 2
_space_group_name_Hall '-P 1'
_space_group_name_H-M_alt 'P -1'
_atom_sites_solution_hydrogens mixed
_atom_sites_solution_primary direct
_atom_sites_solution_secondary difmap
_cell_angle_alpha 87.224(4)
_cell_angle_beta 83.678(4)
_cell_angle_gamma 85.414(4)
_cell_formula_units_Z 2
_cell_length_a 7.5749(4)
_cell_length_b 10.0368(5)
_cell_length_c 17.9111(10)
_cell_measurement_reflns_used 18840
_cell_measurement_temperature 295(2)
_cell_measurement_theta_max 25.004
_cell_measurement_theta_min 3.436
_cell_volume 1348.05(12)
_computing_cell_refinement 'CrysAlis RED,Version 1.171.36.24 [1]'
_computing_data_collection 'CrysAlis CCD,Version 1.171.36.24 [1]'
_computing_data_reduction 'CrysAlis RED,Version 1.171.36.24 [1]'
_computing_molecular_graphics 'ORTEPII [4]'
_computing_publication_material 'SHELXL-2017/1 [3]'
_computing_structure_refinement 'SHELXL-2017/1 [3]'
_computing_structure_solution 'SHELXT 2014/5 [2]'
_diffrn_ambient_temperature 295(2)
_diffrn_detector_area_resol_mean 10.4002
_diffrn_measured_fraction_theta_full 0.997
_diffrn_measured_fraction_theta_max 0.997
_diffrn_measurement_device_type 'Oxford Diffraction Ruby CCD'
_diffrn_measurement_method \w
_diffrn_radiation_type MoK\a
_diffrn_radiation_wavelength 0.71073
_diffrn_reflns_av_R_equivalents 0.0372
_diffrn_reflns_av_unetI/netI 0.0344
_diffrn_reflns_Laue_measured_fraction_full 0.997
_diffrn_reflns_Laue_measured_fraction_max 0.997
_diffrn_reflns_limit_h_max 9
_diffrn_reflns_limit_h_min -8
_diffrn_reflns_limit_k_max 11
_diffrn_reflns_limit_k_min -11
_diffrn_reflns_limit_l_max 21
_diffrn_reflns_limit_l_min -21
_diffrn_reflns_number 18840
_diffrn_reflns_point_group_measured_fraction_full 0.997
_diffrn_reflns_point_group_measured_fraction_max 0.997
_diffrn_reflns_theta_full 25.004
_diffrn_reflns_theta_max 25.004
_diffrn_reflns_theta_min 3.436
_diffrn_source 'fine-focus sealed tube'
_exptl_absorpt_coefficient_mu 0.180
_exptl_absorpt_correction_T_max 0.989
_exptl_absorpt_correction_T_min 0.938
_exptl_absorpt_correction_type multi-scan
_exptl_absorpt_process_details
;
CrysAlis RED, Version 1.171.36.24 [1], 
Empirical absorption correction using spherical harmonics,
implemented in SCALE3 ABSPACK scaling algorithm.
;
_exptl_crystal_colour yellow
_exptl_crystal_density_diffrn 1.383
_exptl_crystal_description needle
_exptl_crystal_F_000 588
_exptl_crystal_size_max 0.420
_exptl_crystal_size_mid 0.250
_exptl_crystal_size_min 0.090
_refine_diff_density_max 0.340
_refine_diff_density_min -0.309
_refine_diff_density_rms 0.037
_refine_ls_extinction_coef .
_refine_ls_extinction_method none
_refine_ls_goodness_of_fit_ref 1.026
_refine_ls_hydrogen_treatment mixed
_refine_ls_matrix_type full
_refine_ls_number_parameters 386
_refine_ls_number_reflns 4726
_refine_ls_number_restraints 0
_refine_ls_restrained_S_all 1.026
_refine_ls_R_factor_all 0.0844
_refine_ls_R_factor_gt 0.0562
_refine_ls_shift/su_max 0.000
_refine_ls_shift/su_mean 0.000
_refine_ls_structure_factor_coef Fsqd
_refine_ls_weighting_details 'w=1/[\s^2^(Fo^2^)+(0.0648P)^2^+0.4427P] where P=(Fo^2^+2Fc^2^)/3'
_refine_ls_weighting_scheme calc
_refine_ls_wR_factor_gt 0.1320
_refine_ls_wR_factor_ref 0.1477
_reflns_Friedel_coverage 0.000
_reflns_Friedel_fraction_full .
_reflns_Friedel_fraction_max .
_reflns_number_gt 3319
_reflns_number_total 4726
_reflns_threshold_expression 'I > 2\s(I)'
_cod_data_source_file suppl_j_ncrs-2022-0174_suppl.cif
_cod_data_source_block 7610
_cod_original_cell_volume 1348.04(12)
_cod_database_code 8107175
_shelx_space_group_comment
;
The symmetry employed for this shelxl refinement is uniquely defined
by the following loop, which should always be used as a source of
symmetry information in preference to the above space-group names.
They are only intended as comments.
;
_shelx_estimated_absorpt_t_min 0.928
_shelx_estimated_absorpt_t_max 0.984

loop_
_space_group_symop_operation_xyz
'x, y, z'
'-x, -y, -z'

loop_
_atom_site_label
_atom_site_type_symbol
_atom_site_fract_x
_atom_site_fract_y
_atom_site_fract_z
_atom_site_U_iso_or_equiv
_atom_site_adp_type
_atom_site_occupancy
_atom_site_site_symmetry_order
_atom_site_calc_flag
_atom_site_refinement_flags_posn
_atom_site_refinement_flags_adp
_atom_site_refinement_flags_occupancy
_atom_site_disorder_assembly
_atom_site_disorder_group
O1W O 0.7318(4) 0.1341(2) 0.38546(13) 0.0731(6) Uani 1 1 d . . . . .
H1W H 0.793(4) 0.071(4) 0.3891(18) 0.080(12) Uiso 1 1 d . . . . .
H2W H 0.687(5) 0.135(4) 0.343(2) 0.105(13) Uiso 1 1 d . . . . .
C1 C 0.8596(3) 0.6705(2) 0.44288(12) 0.0406(5) Uani 1 1 d . . . . .
H1A H 0.899496 0.631291 0.397487 0.049 Uiso 1 1 calc R U . . .
C2 C 0.8831(3) 0.8019(2) 0.45149(13) 0.0423(5) Uani 1 1 d . . . . .
C3 C 0.8260(3) 0.8619(2) 0.52019(14) 0.0488(6) Uani 1 1 d . . . . .
H3A H 0.843426 0.951428 0.525687 0.059 Uiso 1 1 calc R U . . .
C4 C 0.7454(3) 0.7899(2) 0.57858(14) 0.0471(6) Uani 1 1 d . . . . .
H4A H 0.707587 0.830287 0.623806 0.056 Uiso 1 1 calc R U . . .
C5 C 0.5242(3) 0.3870(2) 0.68933(13) 0.0450(6) Uani 1 1 d . . . . .
H5A H 0.492404 0.432940 0.733239 0.054 Uiso 1 1 calc R U . . .
C6 C 0.4900(3) 0.2546(2) 0.68768(14) 0.0460(6) Uani 1 1 d . . . . .
C7 C 0.5369(3) 0.1868(2) 0.61980(14) 0.0479(6) Uani 1 1 d . . . . .
H7A H 0.512541 0.097744 0.617645 0.057 Uiso 1 1 calc R U . . .
C8 C 0.6165(3) 0.2498(2) 0.55824(13) 0.0435(6) Uani 1 1 d . . . . .
H8A H 0.645714 0.202972 0.514493 0.052 Uiso 1 1 calc R U . . .
C9 C 0.7419(3) 0.4554(2) 0.49519(12) 0.0369(5) Uani 1 1 d . . . . .
N10 N 0.6365(2) 0.5839(2) 0.62940(12) 0.0427(5) Uani 1 1 d . . . . .
H10A H 0.600(3) 0.621(3) 0.6684(15) 0.046(7) Uiso 1 1 d . . . . .
C11 C 0.7753(3) 0.5937(2) 0.50233(12) 0.0368(5) Uani 1 1 d . . . . .
C12 C 0.7191(3) 0.6539(2) 0.57073(12) 0.0384(5) Uani 1 1 d . . . . .
C13 C 0.6568(3) 0.3857(2) 0.55845(12) 0.0376(5) Uani 1 1 d . . . . .
C14 C 0.6055(3) 0.4530(2) 0.62626(12) 0.0390(5) Uani 1 1 d . . . . .
N15 N 0.7899(3) 0.3967(2) 0.43089(12) 0.0461(5) Uani 1 1 d . . . . .
H15A H 0.765(3) 0.314(3) 0.4262(15) 0.065(9) Uiso 1 1 d . . . . .
H15B H 0.840(3) 0.441(3) 0.3920(16) 0.051(8) Uiso 1 1 d . . . . .
N16 N 0.4102(3) 0.1874(3) 0.74878(15) 0.0650(7) Uani 1 1 d . . . . .
H16A H 0.390(4) 0.228(3) 0.7893(18) 0.078 Uiso 1 1 d . U . . .
H16B H 0.402(4) 0.102(3) 0.7495(17) 0.078 Uiso 1 1 d . U . . .
O17 O 0.9597(2) 0.88627(16) 0.39651(9) 0.0519(4) Uani 1 1 d . . . . .
C18 C 1.0196(3) 0.8305(3) 0.32493(14) 0.0523(6) Uani 1 1 d . . . . .
H18A H 0.921682 0.792703 0.304783 0.063 Uiso 1 1 d R U . . .
H18B H 1.111008 0.759103 0.332091 0.063 Uiso 1 1 d R U . . .
C19 C 1.0909(4) 0.9401(3) 0.27360(17) 0.0769(9) Uani 1 1 d . . . . .
H19A H 1.135541 0.904707 0.225752 0.115 Uiso 1 1 calc R U . . .
H19B H 1.185597 0.977456 0.295143 0.115 Uiso 1 1 calc R U . . .
H19C H 0.997388 1.008646 0.266940 0.115 Uiso 1 1 calc R U . . .
C20 C 0.4250(3) 0.8183(2) 0.87314(13) 0.0489(6) Uani 1 1 d . . . . .
C21 C 0.3201(3) 0.9241(3) 0.90505(15) 0.0550(7) Uani 1 1 d . . . . .
H21A H 0.264189 0.988947 0.875000 0.066 Uiso 1 1 calc R U . . .
C22 C 0.2998(3) 0.9320(3) 0.98266(16) 0.0617(8) Uani 1 1 d . . . . .
C23 C 0.3796(4) 0.8388(3) 1.02930(16) 0.0678(8) Uani 1 1 d . . . . .
H23A H 0.363562 0.845236 1.081267 0.081 Uiso 1 1 calc R U . . .
C24 C 0.4833(4) 0.7364(3) 0.99612(15) 0.0630(7) Uani 1 1 d . . . . .
C25 C 0.5067(4) 0.7241(3) 0.91954(14) 0.0567(7) Uani 1 1 d . . . . .
H25A H 0.577624 0.652328 0.898883 0.068 Uiso 1 1 calc R U . . .
C26 C 0.4524(4) 0.8048(3) 0.78883(14) 0.0559(7) Uani 1 1 d . . . . .
O27 O 0.3892(3) 0.8980(2) 0.74987(11) 0.0800(6) Uani 1 1 d . . . . .
O28 O 0.5351(3) 0.7005(2) 0.76663(10) 0.0846(7) Uani 1 1 d . . . . .
N29 N 0.1918(4) 1.0471(3) 1.0164(2) 0.0857(9) Uani 1 1 d . . . . .
O30 O 0.1335(4) 1.1341(3) 0.97468(18) 0.1085(9) Uani 1 1 d . . . . .
O31 O 0.1675(4) 1.0493(3) 1.08421(16) 0.1292(11) Uani 1 1 d . . . . .
N32 N 0.5765(5) 0.6351(3) 1.04375(16) 0.0856(8) Uani 1 1 d . . . . .
O33 O 0.6839(4) 0.5532(3) 1.01343(16) 0.1097(9) Uani 1 1 d . . . . .
O34 O 0.5397(5) 0.6401(3) 1.11118(15) 0.1347(11) Uani 1 1 d . . . . .
S35 S 0.91775(19) 0.48519(17) 0.21541(8) 0.0899(7) Uani 0.635(3) 1 d . . P A 1
S35A S 1.0676(3) 0.4653(2) 0.21896(14) 0.0777(10) Uiso 0.365(3) 1 d . . P A 2
O36 O 0.9633(4) 0.5044(3) 0.29074(13) 0.1162(9) Uani 1 1 d . . . . .
C37 C 1.0633(11) 0.5732(7) 0.1553(3) 0.215(4) Uani 1 1 d . . . . .
H37A H 1.038831 0.667222 0.162712 0.323 Uiso 1 1 calc R U . A 1
H37B H 1.049005 0.554808 0.104265 0.323 Uiso 1 1 calc R U . A 1
H37C H 1.183293 0.546662 0.165257 0.323 Uiso 1 1 calc R U . A 1
C38 C 0.9980(8) 0.3198(5) 0.1953(4) 0.182(3) Uani 1 1 d . . . . .
H38A H 1.006934 0.308948 0.142027 0.274 Uiso 1 1 calc R U . A 1
H38B H 0.917494 0.258810 0.220362 0.274 Uiso 1 1 calc R U . A 1
H38C H 1.113454 0.301585 0.212543 0.274 Uiso 1 1 calc R U . A 1

loop_
_atom_site_aniso_label
_atom_site_aniso_U_11
_atom_site_aniso_U_22
_atom_site_aniso_U_33
_atom_site_aniso_U_23
_atom_site_aniso_U_13
_atom_site_aniso_U_12
O1W 0.1121(18) 0.0506(13) 0.0593(14) -0.0207(10) -0.0300(12) 0.0177(12)
C1 0.0441(12) 0.0406(13) 0.0371(13) -0.0082(10) -0.0056(10) 0.0037(10)
C2 0.0431(12) 0.0410(14) 0.0423(14) -0.0025(11) -0.0032(10) -0.0010(10)
C3 0.0578(14) 0.0364(13) 0.0528(16) -0.0102(12) -0.0045(12) -0.0037(11)
C4 0.0601(14) 0.0394(14) 0.0417(14) -0.0139(11) -0.0006(11) -0.0032(11)
C5 0.0489(13) 0.0459(15) 0.0391(14) -0.0069(11) -0.0012(10) 0.0013(11)
C6 0.0447(13) 0.0437(15) 0.0495(15) -0.0008(12) -0.0048(11) -0.0030(10)
C7 0.0549(14) 0.0361(13) 0.0536(16) -0.0045(11) -0.0092(11) -0.0034(11)
C8 0.0508(13) 0.0390(13) 0.0416(14) -0.0076(11) -0.0094(10) 0.0007(10)
C9 0.0369(11) 0.0383(13) 0.0362(13) -0.0073(10) -0.0115(9) 0.0054(9)
N10 0.0543(12) 0.0387(12) 0.0347(12) -0.0105(9) 0.0000(9) -0.0019(9)
C11 0.0356(11) 0.0372(13) 0.0382(13) -0.0068(10) -0.0081(9) 0.0032(9)
C12 0.0411(11) 0.0382(13) 0.0361(13) -0.0060(10) -0.0056(9) 0.0009(10)
C13 0.0384(11) 0.0360(13) 0.0391(13) -0.0059(10) -0.0090(9) 0.0026(9)
C14 0.0398(11) 0.0382(13) 0.0394(13) -0.0065(10) -0.0071(9) 0.0021(9)
N15 0.0648(13) 0.0377(13) 0.0359(13) -0.0080(10) -0.0047(10) -0.0011(10)
N16 0.0862(16) 0.0501(14) 0.0561(16) -0.0005(12) 0.0103(13) -0.0140(13)
O17 0.0654(10) 0.0408(10) 0.0474(10) -0.0005(8) 0.0021(8) -0.0036(8)
C18 0.0578(14) 0.0530(16) 0.0448(15) -0.0019(12) -0.0018(11) -0.0023(12)
C19 0.091(2) 0.072(2) 0.0620(19) 0.0085(16) 0.0093(16) 0.0003(17)
C20 0.0611(14) 0.0484(15) 0.0379(14) -0.0096(11) -0.0008(11) -0.0112(12)
C21 0.0614(15) 0.0551(16) 0.0500(16) -0.0123(13) -0.0023(12) -0.0125(12)
C22 0.0626(16) 0.0643(18) 0.0589(18) -0.0296(15) 0.0110(13) -0.0169(14)
C23 0.088(2) 0.081(2) 0.0367(15) -0.0123(15) 0.0038(14) -0.0300(17)
C24 0.0884(19) 0.0619(18) 0.0413(16) -0.0007(13) -0.0079(13) -0.0220(15)
C25 0.0738(17) 0.0555(16) 0.0413(15) -0.0073(12) -0.0028(12) -0.0095(13)
C26 0.0810(18) 0.0498(17) 0.0380(14) -0.0070(13) -0.0028(13) -0.0146(14)
O27 0.1400(19) 0.0583(13) 0.0454(12) -0.0038(10) -0.0276(12) -0.0036(12)
O28 0.1395(19) 0.0674(14) 0.0412(11) -0.0178(10) 0.0056(11) 0.0146(13)
N29 0.0839(19) 0.088(2) 0.085(2) -0.0445(19) 0.0174(16) -0.0200(16)
O30 0.111(2) 0.0872(19) 0.125(2) -0.0401(18) -0.0025(17) 0.0164(16)
O31 0.162(3) 0.137(3) 0.082(2) -0.0603(18) 0.0404(17) -0.012(2)
N32 0.131(2) 0.083(2) 0.0481(18) 0.0083(15) -0.0297(16) -0.0206(18)
O33 0.146(2) 0.0899(19) 0.096(2) 0.0056(16) -0.0404(17) 0.0099(17)
O34 0.220(3) 0.136(3) 0.0510(17) 0.0148(15) -0.0343(17) -0.015(2)
S35 0.0716(11) 0.1255(13) 0.0661(9) -0.0058(8) 0.0048(6) 0.0184(8)
O36 0.175(3) 0.111(2) 0.0583(15) -0.0265(14) 0.0256(15) -0.0225(18)
C37 0.347(10) 0.167(6) 0.108(4) 0.015(4) 0.072(5) -0.020(6)
C38 0.185(5) 0.150(5) 0.214(6) -0.115(5) 0.063(4) -0.075(4)

loop_
_atom_type_symbol
_atom_type_description
_atom_type_scat_dispersion_real
_atom_type_scat_dispersion_imag
_atom_type_scat_source
C C 0.0033 0.0016 'International Tables Vol C Tables 4.2.6.8 and 6.1.1.4'
H H 0.0000 0.0000 'International Tables Vol C Tables 4.2.6.8 and 6.1.1.4'
N N 0.0061 0.0033 'International Tables Vol C Tables 4.2.6.8 and 6.1.1.4'
O O 0.0106 0.0060 'International Tables Vol C Tables 4.2.6.8 and 6.1.1.4'
S S 0.1246 0.1234 'International Tables Vol C Tables 4.2.6.8 and 6.1.1.4'

loop_
_geom_angle_atom_site_label_1
_geom_angle_atom_site_label_2
_geom_angle_atom_site_label_3
_geom_angle
_geom_angle_site_symmetry_1
_geom_angle_site_symmetry_3
H1W O1W H2W 109(3) . .
C2 C1 C11 120.4(2) . .
C2 C1 H1A 119.8 . .
C11 C1 H1A 119.8 . .
C1 C2 O17 125.0(2) . .
C1 C2 C3 120.4(2) . .
O17 C2 C3 114.6(2) . .
C4 C3 C2 120.4(2) . .
C4 C3 H3A 119.8 . .
C2 C3 H3A 119.8 . .
C3 C4 C12 120.1(2) . .
C3 C4 H4A 119.9 . .
C12 C4 H4A 119.9 . .
C6 C5 C14 120.9(2) . .
C6 C5 H5A 119.5 . .
C14 C5 H5A 119.5 . .
N16 C6 C5 122.1(2) . .
N16 C6 C7 119.2(2) . .
C5 C6 C7 118.7(2) . .
C8 C7 C6 120.9(2) . .
C8 C7 H7A 119.6 . .
C6 C7 H7A 119.6 . .
C7 C8 C13 121.9(2) . .
C7 C8 H8A 119.1 . .
C13 C8 H8A 119.1 . .
N15 C9 C13 121.5(2) . .
N15 C9 C11 120.0(2) . .
C13 C9 C11 118.49(19) . .
C14 N10 C12 122.9(2) . .
C14 N10 H10A 117.3(18) . .
C12 N10 H10A 119.8(18) . .
C12 C11 C1 118.9(2) . .
C12 C11 C9 118.5(2) . .
C1 C11 C9 122.52(19) . .
N10 C12 C11 120.9(2) . .
N10 C12 C4 119.3(2) . .
C11 C12 C4 119.7(2) . .
C14 C13 C8 116.5(2) . .
C14 C13 C9 119.8(2) . .
C8 C13 C9 123.68(19) . .
N10 C14 C5 119.6(2) . .
N10 C14 C13 119.3(2) . .
C5 C14 C13 121.0(2) . .
C9 N15 H15A 119.6(18) . .
C9 N15 H15B 120.8(17) . .
H15A N15 H15B 119(3) . .
C6 N16 H16A 118(2) . .
C6 N16 H16B 122(2) . .
H16A N16 H16B 119(3) . .
C2 O17 C18 117.04(18) . .
O17 C18 C19 107.8(2) . .
O17 C18 H18A 110.1 . .
C19 C18 H18A 110.9 . .
O17 C18 H18B 108.5 . .
C19 C18 H18B 111.3 . .
H18A C18 H18B 108.2 . .
C18 C19 H19A 109.5 . .
C18 C19 H19B 109.5 . .
H19A C19 H19B 109.5 . .
C18 C19 H19C 109.5 . .
H19A C19 H19C 109.5 . .
H19B C19 H19C 109.5 . .
C21 C20 C25 119.0(2) . .
C21 C20 C26 121.2(2) . .
C25 C20 C26 119.8(2) . .
C20 C21 C22 118.9(3) . .
C20 C21 H21A 120.6 . .
C22 C21 H21A 120.6 . .
C23 C22 C21 122.7(2) . .
C23 C22 N29 118.6(3) . .
C21 C22 N29 118.7(3) . .
C24 C23 C22 117.0(3) . .
C24 C23 H23A 121.5 . .
C22 C23 H23A 121.5 . .
C23 C24 C25 122.3(3) . .
C23 C24 N32 119.2(3) . .
C25 C24 N32 118.4(3) . .
C24 C25 C20 120.1(3) . .
C24 C25 H25A 119.9 . .
C20 C25 H25A 119.9 . .
O28 C26 O27 127.2(2) . .
O28 C26 C20 115.8(2) . .
O27 C26 C20 116.9(2) . .
O31 N29 O30 123.8(3) . .
O31 N29 C22 118.1(4) . .
O30 N29 C22 118.1(3) . .
O34 N32 O33 124.3(3) . .
O34 N32 C24 117.1(3) . .
O33 N32 C24 118.6(3) . .
O36 S35 C37 106.0(3) . .
O36 S35 C38 105.1(3) . .
C37 S35 C38 100.6(3) . .
O36 S35A C37 114.5(3) . .
O36 S35A C38 107.8(3) . .
C37 S35A C38 112.7(4) . .
S35 C37 H37A 109.5 . .
S35 C37 H37B 109.5 . .
H37A C37 H37B 109.5 . .
S35 C37 H37C 109.5 . .
H37A C37 H37C 109.5 . .
H37B C37 H37C 109.5 . .
S35 C38 H38A 109.5 . .
S35 C38 H38B 109.5 . .
H38A C38 H38B 109.5 . .
S35 C38 H38C 109.5 . .
H38A C38 H38C 109.5 . .
H38B C38 H38C 109.5 . .

loop_
_geom_bond_atom_site_label_1
_geom_bond_atom_site_label_2
_geom_bond_distance
_geom_bond_site_symmetry_2
O1W H1W 0.76(3) .
O1W H2W 0.87(4) .
C1 C2 1.363(3) .
C1 C11 1.409(3) .
C1 H1A 0.9300 .
C2 O17 1.377(3) .
C2 C3 1.406(3) .
C3 C4 1.358(3) .
C3 H3A 0.9300 .
C4 C12 1.411(3) .
C4 H4A 0.9300 .
C5 C6 1.376(3) .
C5 C14 1.391(3) .
C5 H5A 0.9300 .
C6 N16 1.366(3) .
C6 C7 1.419(3) .
C7 C8 1.352(3) .
C7 H7A 0.9300 .
C8 C13 1.422(3) .
C8 H8A 0.9300 .
C9 N15 1.321(3) .
C9 C13 1.422(3) .
C9 C11 1.444(3) .
N10 C14 1.357(3) .
N10 C12 1.358(3) .
N10 H10A 0.82(3) .
C11 C12 1.401(3) .
C13 C14 1.420(3) .
N15 H15A 0.88(3) .
N15 H15B 0.88(3) .
N16 H16A 0.84(3) .
N16 H16B 0.87(3) .
O17 C18 1.437(3) .
C18 C19 1.495(4) .
C18 H18A 0.9700 .
C18 H18B 0.9700 .
C19 H19A 0.9600 .
C19 H19B 0.9600 .
C19 H19C 0.9600 .
C20 C21 1.382(3) .
C20 C25 1.382(4) .
C20 C26 1.513(3) .
C21 C22 1.387(4) .
C21 H21A 0.9300 .
C22 C23 1.373(4) .
C22 N29 1.476(4) .
C23 C24 1.361(4) .
C23 H23A 0.9300 .
C24 C25 1.374(4) .
C24 N32 1.481(4) .
C25 H25A 0.9300 .
C26 O28 1.235(3) .
C26 O27 1.238(3) .
N29 O31 1.209(4) .
N29 O30 1.210(4) .
N32 O34 1.212(4) .
N32 O33 1.213(4) .
S35 O36 1.454(3) .
S35 C37 1.720(6) .
S35 C38 1.761(5) .
S35A O36 1.486(3) .
S35A C37 1.535(6) .
S35A C38 1.680(5) .
C37 H37A 0.9600 .
C37 H37B 0.9600 .
C37 H37C 0.9600 .
C38 H38A 0.9600 .
C38 H38B 0.9600 .
C38 H38C 0.9600 .

loop_
_geom_torsion_atom_site_label_1
_geom_torsion_atom_site_label_2
_geom_torsion_atom_site_label_3
_geom_torsion_atom_site_label_4
_geom_torsion
_geom_torsion_site_symmetry_1
_geom_torsion_site_symmetry_2
_geom_torsion_site_symmetry_3
_geom_torsion_site_symmetry_4
C11 C1 C2 O17 -178.36(19) . . . .
C11 C1 C2 C3 1.0(3) . . . .
C1 C2 C3 C4 -0.5(3) . . . .
O17 C2 C3 C4 178.9(2) . . . .
C2 C3 C4 C12 0.2(3) . . . .
C14 C5 C6 N16 -180.0(2) . . . .
C14 C5 C6 C7 -1.0(3) . . . .
N16 C6 C7 C8 -179.8(2) . . . .
C5 C6 C7 C8 1.2(3) . . . .
C6 C7 C8 C13 0.0(3) . . . .
C2 C1 C11 C12 -1.2(3) . . . .
C2 C1 C11 C9 177.87(19) . . . .
N15 C9 C11 C12 178.56(18) . . . .
C13 C9 C11 C12 -1.3(3) . . . .
N15 C9 C11 C1 -0.5(3) . . . .
C13 C9 C11 C1 179.66(17) . . . .
C14 N10 C12 C11 0.9(3) . . . .
C14 N10 C12 C4 179.73(19) . . . .
C1 C11 C12 N10 179.68(18) . . . .
C9 C11 C12 N10 0.6(3) . . . .
C1 C11 C12 C4 0.8(3) . . . .
C9 C11 C12 C4 -178.21(19) . . . .
C3 C4 C12 N10 -179.3(2) . . . .
C3 C4 C12 C11 -0.4(3) . . . .
C7 C8 C13 C14 -1.4(3) . . . .
C7 C8 C13 C9 179.4(2) . . . .
N15 C9 C13 C14 -179.28(19) . . . .
C11 C9 C13 C14 0.6(3) . . . .
N15 C9 C13 C8 0.0(3) . . . .
C11 C9 C13 C8 179.83(18) . . . .
C12 N10 C14 C5 178.37(19) . . . .
C12 N10 C14 C13 -1.6(3) . . . .
C6 C5 C14 N10 179.6(2) . . . .
C6 C5 C14 C13 -0.4(3) . . . .
C8 C13 C14 N10 -178.43(18) . . . .
C9 C13 C14 N10 0.9(3) . . . .
C8 C13 C14 C5 1.6(3) . . . .
C9 C13 C14 C5 -179.15(18) . . . .
C1 C2 O17 C18 -0.2(3) . . . .
C3 C2 O17 C18 -179.60(19) . . . .
C2 O17 C18 C19 177.8(2) . . . .
C25 C20 C21 C22 -0.3(4) . . . .
C26 C20 C21 C22 -179.8(2) . . . .
C20 C21 C22 C23 0.0(4) . . . .
C20 C21 C22 N29 178.3(2) . . . .
C21 C22 C23 C24 0.6(4) . . . .
N29 C22 C23 C24 -177.8(3) . . . .
C22 C23 C24 C25 -0.9(4) . . . .
C22 C23 C24 N32 178.3(3) . . . .
C23 C24 C25 C20 0.6(4) . . . .
N32 C24 C25 C20 -178.6(2) . . . .
C21 C20 C25 C24 0.0(4) . . . .
C26 C20 C25 C24 179.6(2) . . . .
C21 C20 C26 O28 -173.7(3) . . . .
C25 C20 C26 O28 6.7(4) . . . .
C21 C20 C26 O27 5.8(4) . . . .
C25 C20 C26 O27 -173.7(3) . . . .
C23 C22 N29 O31 -5.4(4) . . . .
C21 C22 N29 O31 176.2(3) . . . .
C23 C22 N29 O30 174.3(3) . . . .
C21 C22 N29 O30 -4.1(4) . . . .
C23 C24 N32 O34 8.1(5) . . . .
C25 C24 N32 O34 -172.7(3) . . . .
C23 C24 N32 O33 -171.8(3) . . . .
C25 C24 N32 O33 7.4(5) . . . .
